data_1550747
loop_
_publ_author_name
'Fukuda, K.'
'Hasegawa, S.'
'Hasegawa, E.'
'Urushihara, D.'
'Asaka, T.'

_publ_section_title
;
 Grain-oriented polycrystalline sodium titanoaluminate formed by reactive
 diffusion between solid Al2TiO5 and liquid [25mol% Na2O and 75mol% TiO2]
;
_journal_name_full 'Journal of the Ceramic Society of Japan'
_journal_page_first 150
_journal_page_last 157
_journal_volume 127
_journal_year 2019
_chemical_formula_sum 'Al4.78 Na0.78 O12 Ti2.22'
_chemical_name_common Na0.780Ti2.22Al4.78O12
_space_group_IT_number 55
_space_group_name_H-M_alt 'P b a m'
_symmetry_space_group_name_Hall '-P 2 2ab'
_symmetry_space_group_name_H-M 'P b a m'
_cell_angle_alpha 90
_cell_angle_beta 90
_cell_angle_gamma 90
_cell_formula_units_Z 2
_cell_length_a 9.0676(4)
_cell_length_b 15.5240(8)
_cell_length_c 2.9170(1)
_cell_volume 410.61(3)
_cod_data_source_file NTAO.cif
_cod_data_source_block NATO
_cod_original_formula_sum 'Na0.780 Ti2.22 Al4.78 O12'
_cod_database_code 1550747

loop_
_space_group_symop_operation_xyz
'x, y, z'
'-x, -y, -z'
'-x, -y, z'
'x, y, -z'
'-x+1/2, y+1/2, -z'
'x+1/2, -y+1/2, z'
'x+1/2, -y+1/2, -z'
'-x+1/2, y+1/2, z'

loop_
_atom_site_label
_atom_site_occupancy
_atom_site_fract_x
_atom_site_fract_y
_atom_site_fract_z
_atom_site_adp_type
_atom_site_U_iso_or_equiv
_atom_site_type_symbol
Na 0.780(8) 0.000000 0.500000 0.500000 Uiso 0.0932(14) Na
TiAl1 0.884(8) 0.22926(2) 0.144570(12) 0.500000 Uiso 0.00588(5) Ti
TiAl1 0.116(2) 0.22926(2) 0.144570(12) 0.500000 Uiso 0.00588(5) Al
TiAl2 0.178(2) 0.000000 0.000000 0.000000 Uiso 0.00688(11) Ti
TiAl2 0.822(5) 0.000000 0.000000 0.000000 Uiso 0.00688(11) Al
TiAl3 0.137(5) 0.00948(3) 0.300200(19) 0.000000 Uiso 0.00563(7) Ti
TiAl3 0.863(3) 0.00948(3) 0.300200(19) 0.000000 Uiso 0.00563(7) Al
Al 1.0 0.30829(4) 0.35444(2) 0.500000 Uiso 0.00494(7) Al
O1 1.0 0.10563(8) 0.05178(5) 0.500000 Uiso 0.0057(2) O
O2 1.0 0.36214(8) 0.10943(5) 0.000000 Uiso 0.0056(2) O
O3 1.0 0.13356(8) 0.20429(5) 0.000000 Uiso 0.0060(2) O
O4 1.0 0.38740(8) 0.24857(5) 0.500000 Uiso 0.0054(2) O
O5 1.0 0.11339(8) 0.35013(5) 0.500000 Uiso 0.0058(2) O
O6 1.0 0.36268(8) 0.40696(5) 0.000000 Uiso 0.0060(2) O

loop_
_atom_site_aniso_label
_atom_site_aniso_U_11
_atom_site_aniso_U_22
_atom_site_aniso_U_33
_atom_site_aniso_U_12
_atom_site_aniso_U_13
_atom_site_aniso_U_23
Na 0.0361(10) 0.0176(7) 0.226(4) -0.0074(6) 0.00000 0.00000
TiAl1 0.00554(8) 0.00679(8) 0.00532(8) -0.00106(5) 0.00000 0.00000
TiAl1 0.00554(8) 0.00679(8) 0.00532(8) -0.00106(5) 0.00000 0.00000
TiAl2 0.0079(2) 0.0072(2) 0.0056(2) 0.00213(12) 0.00000 0.00000
TiAl2 0.0079(2) 0.0072(2) 0.0056(2) 0.00213(12) 0.00000 0.00000
TiAl3 0.00498(13) 0.00672(13) 0.00517(12) 0.00020(8) 0.00000 0.00000
TiAl3 0.00498(13) 0.00672(13) 0.00517(12) 0.00020(8) 0.00000 0.00000
Al 0.00539(13) 0.00567(13) 0.00377(11) -0.00001(9) 0.00000 0.00000
O1 0.0061(3) 0.0062(3) 0.0049(2) -0.0018(2) 0.00000 0.00000
O2 0.0052(3) 0.0066(3) 0.0049(2) 0.0000(2) 0.00000 0.00000
O3 0.0061(3) 0.0066(3) 0.0052(3) 0.0017(2) 0.00000 0.00000
O4 0.0054(3) 0.0054(3) 0.0053(3) 0.0003(2) 0.00000 0.00000
O5 0.0048(3) 0.0074(3) 0.0051(3) -0.0007(2) 0.00000 0.00000
O6 0.0072(3) 0.0063(3) 0.0045(2) -0.0018(2) 0.00000 0.00000
